data_2201126
loop_
_publ_author_name
'Stomberg, Rolf'
'Langer, Vratislav'
'Hauteville, Marcelle'

_publ_section_title 2-(3,4-Dimethoxyphenyl)-5,7-dimethoxy-3,8-dimethyl-4<i>H</i>-1-benzopyran-4-one
_journal_issue 5
_journal_name_full 'Acta Crystallographica Section E'
_journal_page_first o506
_journal_page_last o508
_journal_paper_doi 10.1107/S1600536802006074
_journal_volume 58
_journal_year 2002
_chemical_formula_iupac 'C21 H22 O6'
_chemical_formula_moiety 'C21 H22 O6'
_chemical_formula_sum 'C21 H22 O6'
_chemical_formula_weight 370.39
_chemical_melting_point 490.5(5)
_chemical_name_systematic
;
2-(3,4-Dimethoxyphenyl)-5,7-dimethoxy-3,8-dimethyl-4H-1-benzopyran-4-one
;
_space_group_IT_number 15
_symmetry_cell_setting monoclinic
_symmetry_space_group_name_Hall '-C 2yc'
_symmetry_space_group_name_H-M 'C 1 2/c 1'
_atom_sites_solution_hydrogens geom
_atom_sites_solution_primary direct
_atom_sites_solution_secondary difmap
_audit_creation_method SHELXL-97
_cell_angle_alpha 90.00
_cell_angle_beta 107.7000(10)
_cell_angle_gamma 90.00
_cell_formula_units_Z 8
_cell_length_a 19.3584(2)
_cell_length_b 7.61170(10)
_cell_length_c 26.1758(4)
_cell_measurement_reflns_used 5905
_cell_measurement_temperature 296(2)
_cell_measurement_theta_max 30.47
_cell_measurement_theta_min 1.63
_cell_volume 3674.43(9)
_computing_cell_refinement 'SAINT (Siemens, 1995)'
_computing_data_collection 'SMART (Siemens, 1995)'
_computing_data_reduction 'SAINT and SADABS (Sheldrick, 2001)'
_computing_molecular_graphics 'DIAMOND (Brandenburg, 2000)'
_computing_publication_material SHELXTL
_computing_structure_refinement SHELXTL
_computing_structure_solution 'SHELXTL (Bruker, 1997)'
_diffrn_ambient_temperature 296(2)
_diffrn_measured_fraction_theta_full 0.996
_diffrn_measured_fraction_theta_max 0.996
_diffrn_measurement_device_type 'Siemens SMART CCD'
_diffrn_measurement_method \w
_diffrn_radiation_monochromator graphite
_diffrn_radiation_source 'fine-focus sealed tube'
_diffrn_radiation_type MoK\a
_diffrn_radiation_wavelength 0.71073
_diffrn_reflns_av_R_equivalents 0.0373
_diffrn_reflns_av_sigmaI/netI 0.0291
_diffrn_reflns_limit_h_max 27
_diffrn_reflns_limit_h_min -27
_diffrn_reflns_limit_k_max 10
_diffrn_reflns_limit_k_min -10
_diffrn_reflns_limit_l_max 37
_diffrn_reflns_limit_l_min -37
_diffrn_reflns_number 23515
_diffrn_reflns_theta_full 30.47
_diffrn_reflns_theta_max 30.47
_diffrn_reflns_theta_min 1.63
_diffrn_standards_decay_% none
_diffrn_standards_number 0
_exptl_absorpt_coefficient_mu 0.098
_exptl_absorpt_correction_T_max 0.9665
_exptl_absorpt_correction_T_min 0.9499
_exptl_absorpt_correction_type multi-scan
_exptl_absorpt_process_details '(SADABS; Sheldrick, 2001)'
_exptl_crystal_colour colorless
_exptl_crystal_density_diffrn 1.339
_exptl_crystal_density_method 'not measured'
_exptl_crystal_description irregular
_exptl_crystal_F_000 1568
_exptl_crystal_size_max 0.53
_exptl_crystal_size_mid 0.44
_exptl_crystal_size_min 0.35
_refine_diff_density_max 0.315
_refine_diff_density_min -0.372
_refine_ls_extinction_method none
_refine_ls_goodness_of_fit_ref 1.022
_refine_ls_hydrogen_treatment constr
_refine_ls_matrix_type full
_refine_ls_number_parameters 272
_refine_ls_number_reflns 5565
_refine_ls_number_restraints 0
_refine_ls_restrained_S_all 1.022
_refine_ls_R_factor_all 0.0819
_refine_ls_R_factor_gt 0.0610
_refine_ls_shift/su_max <0.001
_refine_ls_shift/su_mean 0.000
_refine_ls_structure_factor_coef Fsqd
_refine_ls_weighting_details 'calc w = 1/[\s^2^(Fo^2^)+(0.1046P)^2^+2.3577P] where P = (Fo^2^+2Fc^2^)/3'
_refine_ls_weighting_scheme calc
_refine_ls_wR_factor_gt 0.1712
_refine_ls_wR_factor_ref 0.1911
_reflns_number_gt 4109
_reflns_number_total 5565
_reflns_threshold_expression I>2\s(I)
_cod_data_source_file dn6028.cif
_cod_data_source_block I
_cod_depositor_comments
;
The following automatic conversions were performed:

'_chemical_melting_point' value '490--491 K' was changed to
'490.5(5)' - the average value was taken and precision was estimated.

Automatic conversion script
Id: cif_fix_values 1646 2011-03-28 12:23:43Z adriana 

The following automatic conversions were performed:

'_chemical_melting_point' value '490--491 K' was changed to
'490.5(5)' - the average value was taken and precision was estimated.

Automatic conversion script
Id: cif_fix_values 1715 2011-07-08 13:25:40Z adriana 
;
_cod_original_cell_volume 3674.43(8)
_cod_original_sg_symbol_H-M 'C 2/c'
_cod_database_code 2201126
_cod_database_fobs_code 2201126

loop_
_symmetry_equiv_pos_as_xyz
'x, y, z'
'-x, y, -z+1/2'
'x+1/2, y+1/2, z'
'-x+1/2, y+1/2, -z+1/2'
'-x, -y, -z'
'x, -y, z-1/2'
'-x+1/2, -y+1/2, -z'
'x+1/2, -y+1/2, z-1/2'

loop_
_atom_site_label
_atom_site_fract_x
_atom_site_fract_y
_atom_site_fract_z
_atom_site_U_iso_or_equiv
_atom_site_adp_type
_atom_site_calc_flag
_atom_site_refinement_flags
_atom_site_occupancy
_atom_site_disorder_assembly
_atom_site_disorder_group
_atom_site_type_symbol
O1 0.02601(7) 0.2857(2) -0.13252(4) 0.0500(3) Uani d . 1 . . O
O2 0.26710(7) 0.5218(2) -0.05331(5) 0.0489(3) Uani d . 1 . . O
O3 0.12825(6) 0.36546(17) 0.05651(4) 0.0376(3) Uani d . 1 . . O
O4 -0.05017(6) 0.2213(2) -0.06501(5) 0.0505(3) Uani d . 1 . . O
O5 0.16114(9) 0.5776(2) 0.24443(5) 0.0591(4) Uani d . 1 . . O
O6 0.13327(8) 0.3019(2) 0.29255(5) 0.0541(4) Uani d . 1 . . O
C1 0.08198(8) 0.3412(2) -0.09004(6) 0.0356(3) Uani d . 1 . . C
C2 0.14577(8) 0.4071(2) -0.09608(6) 0.0370(3) Uani d . 1 . . C
H2 0.1511 0.4175 -0.1301 0.047(6) Uiso calc R 1 . . H
C3 0.20247(8) 0.4581(2) -0.05061(6) 0.0357(3) Uani d . 1 . . C
C4 0.19638(8) 0.4465(2) 0.00096(6) 0.0342(3) Uani d . 1 . . C
C5 0.13115(8) 0.3780(2) 0.00500(5) 0.0313(3) Uani d . 1 . . C
C6 0.07243(8) 0.3248(2) -0.03855(6) 0.0315(3) Uani d . 1 . . C
C7 0.03012(11) 0.3202(3) -0.18467(7) 0.0558(5) Uani d . 1 . . C
H7A 0.0384 0.4433 -0.1882 0.057(7) Uiso calc R 1 . . H
H7B -0.0146 0.2866 -0.2107 0.093(9) Uiso calc R 1 . . H
H7C 0.0693 0.2541 -0.1904 0.069(7) Uiso calc R 1 . . H
C8 0.28177(10) 0.5211(3) -0.10355(8) 0.0532(5) Uani d . 1 . . C
H8A 0.2777 0.4034 -0.1173 0.055(6) Uiso calc R 1 . . H
H8B 0.3300 0.5640 -0.0987 0.073(7) Uiso calc R 1 . . H
H8C 0.2475 0.5953 -0.1285 0.069(7) Uiso calc R 1 . . H
C9 0.25620(9) 0.5078(3) 0.04922(7) 0.0457(4) Uani d . 1 . . C
H9A 0.3021 0.4713 0.0460 0.114(12) Uiso calc R 1 . . H
H9B 0.2496 0.4575 0.0810 0.095(10) Uiso calc R 1 . . H
H9C 0.2550 0.6336 0.0514 0.124(13) Uiso calc R 1 . . H
C10 0.06792(8) 0.2979(2) 0.06699(6) 0.0336(3) Uani d . 1 . . C
C11 0.00769(8) 0.2495(2) 0.02784(6) 0.0337(3) Uani d . 1 . . C
C12 0.00543(8) 0.2621(2) -0.02897(6) 0.0337(3) Uani d . 1 . . C
C13 -0.06062(9) 0.1872(3) 0.03847(7) 0.0430(4) Uani d . 1 . . C
H13A -0.0619 0.0611 0.0381 0.103(11) Uiso calc R 1 . . H
H13B -0.1021 0.2318 0.0112 0.069(7) Uiso calc R 1 . . H
H13C -0.0614 0.2291 0.0729 0.070(7) Uiso calc R 1 . . H
C14 0.08178(8) 0.2926(2) 0.12599(6) 0.0358(3) Uani d . 1 . . C
C15 0.11390(9) 0.4397(2) 0.15624(6) 0.0399(4) Uani d . 1 . . C
H15 0.1241 0.5386 0.1390 0.048(6) Uiso calc R 1 . . H
C16 0.13061(9) 0.4390(2) 0.21174(6) 0.0405(4) Uani d . 1 . . C
C17 0.11490(9) 0.2895(3) 0.23781(6) 0.0400(4) Uani d . 1 . . C
C18 0.08389(10) 0.1441(3) 0.20786(7) 0.0435(4) Uani d . 1 . . C
H18 0.0740 0.0449 0.2251 0.052(6) Uiso calc R 1 . . H
C19 0.06718(10) 0.1443(3) 0.15176(6) 0.0413(4) Uani d . 1 . . C
H19 0.0465 0.0457 0.1320 0.045(5) Uiso calc R 1 . . H
C20 0.18819(16) 0.7187(4) 0.22090(12) 0.0722(7) Uani d . 1 . . C
H20A 0.2214 0.6744 0.2033 0.095(10) Uiso calc R 1 . . H
H20B 0.2128 0.8006 0.2483 0.092(10) Uiso calc R 1 . . H
H20C 0.1486 0.7769 0.1952 0.111(12) Uiso calc R 1 . . H
C21 0.12001(13) 0.1539(4) 0.32130(8) 0.0650(6) Uani d . 1 . . C
H21A 0.0691 0.1274 0.3098 0.091(9) Uiso calc R 1 . . H
H21B 0.1354 0.1796 0.3590 0.093(9) Uiso calc R 1 . . H
H21C 0.1466 0.0547 0.3146 0.067(8) Uiso calc R 1 . . H

loop_
_atom_site_aniso_label
_atom_site_aniso_U_11
_atom_site_aniso_U_22
_atom_site_aniso_U_33
_atom_site_aniso_U_12
_atom_site_aniso_U_13
_atom_site_aniso_U_23
O1 0.0401(6) 0.0810(10) 0.0253(5) -0.0161(6) 0.0047(5) -0.0017(5)
O2 0.0333(6) 0.0723(9) 0.0422(6) -0.0116(6) 0.0133(5) 0.0019(6)
O3 0.0320(5) 0.0548(7) 0.0251(5) -0.0059(5) 0.0075(4) -0.0002(5)
O4 0.0328(6) 0.0807(10) 0.0334(6) -0.0161(6) 0.0034(5) 0.0002(6)
O5 0.0696(9) 0.0648(9) 0.0418(7) -0.0186(7) 0.0154(6) -0.0145(6)
O6 0.0572(8) 0.0766(10) 0.0261(5) -0.0075(7) 0.0089(5) 0.0002(6)
C1 0.0317(7) 0.0456(9) 0.0270(6) -0.0017(6) 0.0049(5) 0.0007(6)
C2 0.0338(7) 0.0489(9) 0.0291(7) -0.0014(6) 0.0107(6) 0.0023(6)
C3 0.0277(7) 0.0441(9) 0.0359(7) -0.0018(6) 0.0106(6) 0.0023(6)
C4 0.0274(6) 0.0415(8) 0.0314(7) -0.0020(6) 0.0056(5) 0.0006(6)
C5 0.0299(7) 0.0386(8) 0.0251(6) 0.0003(6) 0.0076(5) 0.0019(5)
C6 0.0269(6) 0.0388(8) 0.0275(6) -0.0005(5) 0.0064(5) 0.0017(5)
C7 0.0461(10) 0.0919(17) 0.0270(7) -0.0098(10) 0.0075(7) -0.0009(9)
C8 0.0354(8) 0.0801(15) 0.0483(10) -0.0019(9) 0.0190(7) 0.0108(10)
C9 0.0346(8) 0.0598(11) 0.0370(8) -0.0113(8) 0.0023(6) -0.0029(8)
C10 0.0315(7) 0.0423(8) 0.0282(6) 0.0006(6) 0.0108(5) 0.0013(6)
C11 0.0298(7) 0.0415(8) 0.0302(6) 0.0002(6) 0.0097(5) 0.0014(6)
C12 0.0286(7) 0.0418(8) 0.0292(6) -0.0021(6) 0.0063(5) 0.0016(6)
C13 0.0322(7) 0.0571(11) 0.0419(8) -0.0012(7) 0.0143(7) 0.0032(8)
C14 0.0329(7) 0.0474(9) 0.0271(6) 0.0004(6) 0.0093(5) 0.0007(6)
C15 0.0413(8) 0.0473(9) 0.0317(7) -0.0018(7) 0.0120(6) 0.0009(6)
C16 0.0369(8) 0.0525(10) 0.0309(7) -0.0019(7) 0.0086(6) -0.0051(7)
C17 0.0336(7) 0.0597(10) 0.0260(6) 0.0020(7) 0.0079(6) 0.0014(6)
C18 0.0452(9) 0.0517(10) 0.0333(7) -0.0024(8) 0.0116(7) 0.0067(7)
C19 0.0432(9) 0.0488(9) 0.0310(7) -0.0047(7) 0.0099(6) -0.0003(7)
C20 0.0825(18) 0.0632(14) 0.0759(16) -0.0259(13) 0.0316(15) -0.0180(13)
C21 0.0622(13) 0.0956(18) 0.0356(9) -0.0084(12) 0.0123(9) 0.0140(10)

loop_
_atom_type_symbol
_atom_type_description
_atom_type_scat_dispersion_real
_atom_type_scat_dispersion_imag
_atom_type_scat_source
C C 0.0033 0.0016 'International Tables Vol C Tables 4.2.6.8 and 6.1.1.4'
H H 0.0000 0.0000 'International Tables Vol C Tables 4.2.6.8 and 6.1.1.4'
O O 0.0106 0.0060 'International Tables Vol C Tables 4.2.6.8 and 6.1.1.4'

loop_
_geom_angle_atom_site_label_1
_geom_angle_atom_site_label_2
_geom_angle_atom_site_label_3
_geom_angle
C1 O1 C7 117.75(14)
C3 O2 C8 119.27(14)
C5 O3 C10 120.85(12)
C16 O5 C20 117.24(16)
C17 O6 C21 117.92(16)
O1 C1 C2 122.29(13)
O1 C1 C6 116.53(13)
C2 C1 C6 121.17(13)
C1 C2 C3 119.79(13)
C1 C2 H2 120.1
C3 C2 H2 120.1
O2 C3 C4 114.96(13)
O2 C3 C2 123.15(13)
C4 C3 C2 121.89(13)
C3 C4 C5 116.16(13)
C3 C4 C9 121.57(14)
C5 C4 C9 122.25(14)
O3 C5 C6 120.95(13)
O3 C5 C4 114.09(13)
C6 C5 C4 124.95(13)
C5 C6 C1 116.03(13)
C5 C6 C12 119.54(12)
C1 C6 C12 124.41(13)
O1 C7 H7A 109.5
O1 C7 H7B 109.5
H7A C7 H7B 109.5
O1 C7 H7C 109.5
H7A C7 H7C 109.5
H7B C7 H7C 109.5
O2 C8 H8A 109.5
O2 C8 H8B 109.5
H8A C8 H8B 109.5
O2 C8 H8C 109.5
H8A C8 H8C 109.5
H8B C8 H8C 109.5
C4 C9 H9A 109.5
C4 C9 H9B 109.5
H9A C9 H9B 109.5
C4 C9 H9C 109.5
H9A C9 H9C 109.5
H9B C9 H9C 109.5
C11 C10 O3 122.68(13)
C11 C10 C14 128.59(14)
O3 C10 C14 108.72(12)
C10 C11 C12 120.08(13)
C10 C11 C13 123.34(14)
C12 C11 C13 116.54(13)
O4 C12 C6 123.97(13)
O4 C12 C11 120.29(13)
C6 C12 C11 115.73(12)
C11 C13 H13A 109.5
C11 C13 H13B 109.5
H13A C13 H13B 109.5
C11 C13 H13C 109.5
H13A C13 H13C 109.5
H13B C13 H13C 109.5
C19 C14 C15 119.73(14)
C19 C14 C10 121.87(15)
C15 C14 C10 118.32(14)
C16 C15 C14 120.67(16)
C16 C15 H15 119.7
C14 C15 H15 119.7
O5 C16 C15 124.63(17)
O5 C16 C17 115.76(14)
C15 C16 C17 119.60(16)
O6 C17 C18 125.26(16)
O6 C17 C16 115.20(16)
C18 C17 C16 119.54(14)
C17 C18 C19 120.95(16)
C17 C18 H18 119.5
C19 C18 H18 119.5
C14 C19 C18 119.50(16)
C14 C19 H19 120.2
C18 C19 H19 120.2
O5 C20 H20A 109.5
O5 C20 H20B 109.5
H20A C20 H20B 109.5
O5 C20 H20C 109.5
H20A C20 H20C 109.5
H20B C20 H20C 109.5
O6 C21 H21A 109.5
O6 C21 H21B 109.5
H21A C21 H21B 109.5
O6 C21 H21C 109.5
H21A C21 H21C 109.5
H21B C21 H21C 109.5

loop_
_geom_bond_atom_site_label_1
_geom_bond_atom_site_label_2
_geom_bond_site_symmetry_2
_geom_bond_distance
_geom_bond_publ_flag
O1 C1 . 1.3623(18) ?
O1 C7 . 1.416(2) ?
O2 C3 . 1.3635(18) ?
O2 C8 . 1.427(2) ?
O3 C5 . 1.3697(16) ?
O3 C10 . 1.3779(18) ?
O4 C12 . 1.2358(18) ?
O5 C16 . 1.373(2) ?
O5 C20 . 1.415(3) ?
O6 C17 . 1.3707(18) ?
O6 C21 . 1.421(3) ?
C1 C2 . 1.386(2) ?
C1 C6 . 1.4204(19) ?
C2 C3 . 1.406(2) ?
C2 H2 . 0.9300 ?
C3 C4 . 1.393(2) ?
C4 C5 . 1.400(2) ?
C4 C9 . 1.505(2) ?
C5 C6 . 1.403(2) ?
C6 C12 . 1.474(2) ?
C7 H7A . 0.9600 ?
C7 H7B . 0.9600 ?
C7 H7C . 0.9600 ?
C8 H8A . 0.9600 ?
C8 H8B . 0.9600 ?
C8 H8C . 0.9600 ?
C9 H9A . 0.9600 ?
C9 H9B . 0.9600 ?
C9 H9C . 0.9600 ?
C10 C11 . 1.349(2) ?
C10 C14 . 1.486(2) ?
C11 C12 . 1.4774(19) ?
C11 C13 . 1.508(2) ?
C13 H13A . 0.9600 ?
C13 H13B . 0.9600 ?
C13 H13C . 0.9600 ?
C14 C19 . 1.388(2) ?
C14 C15 . 1.402(2) ?
C15 C16 . 1.389(2) ?
C15 H15 . 0.9300 ?
C16 C17 . 1.407(3) ?
C17 C18 . 1.383(3) ?
C18 C19 . 1.405(2) ?
C18 H18 . 0.9300 ?
C19 H19 . 0.9300 ?
C20 H20A . 0.9600 ?
C20 H20B . 0.9600 ?
C20 H20C . 0.9600 ?
C21 H21A . 0.9600 ?
C21 H21B . 0.9600 ?
C21 H21C . 0.9600 ?

loop_
_geom_hbond_atom_site_label_D
_geom_hbond_atom_site_label_H
_geom_hbond_atom_site_label_A
_geom_hbond_site_symmetry_A
_geom_hbond_distance_DH
_geom_hbond_distance_HA
_geom_hbond_distance_DA
_geom_hbond_angle_DHA
C8 H8B O4 3 0.96 2.52 3.454(2) 164.3
C9 H9B O3 . 0.96 2.35 2.762(2) 105.6

loop_
_geom_torsion_atom_site_label_1
_geom_torsion_atom_site_label_2
_geom_torsion_atom_site_label_3
_geom_torsion_atom_site_label_4
_geom_torsion
C7 O1 C1 C2 -8.9(3)
C7 O1 C1 C6 172.34(17)
O1 C1 C2 C3 -178.35(16)
C6 C1 C2 C3 0.3(3)
C8 O2 C3 C4 173.28(16)
C8 O2 C3 C2 -6.6(3)
C1 C2 C3 O2 179.10(16)
C1 C2 C3 C4 -0.8(3)
O2 C3 C4 C5 -178.68(15)
C2 C3 C4 C5 1.2(2)
O2 C3 C4 C9 2.5(2)
C2 C3 C4 C9 -177.65(17)
C10 O3 C5 C6 1.0(2)
C10 O3 C5 C4 -179.00(14)
C3 C4 C5 O3 178.63(14)
C9 C4 C5 O3 -2.5(2)
C3 C4 C5 C6 -1.3(2)
C9 C4 C5 C6 177.53(16)
O3 C5 C6 C1 -179.02(14)
C4 C5 C6 C1 0.9(2)
O3 C5 C6 C12 2.8(2)
C4 C5 C6 C12 -177.28(15)
O1 C1 C6 C5 178.38(15)
C2 C1 C6 C5 -0.4(2)
O1 C1 C6 C12 -3.5(2)
C2 C1 C6 C12 177.71(16)
C5 O3 C10 C11 -3.5(2)
C5 O3 C10 C14 177.27(13)
O3 C10 C11 C12 2.1(2)
C14 C10 C11 C12 -178.83(15)
O3 C10 C11 C13 -175.59(15)
C14 C10 C11 C13 3.4(3)
C5 C6 C12 O4 176.11(17)
C1 C6 C12 O4 -1.9(3)
C5 C6 C12 C11 -3.9(2)
C1 C6 C12 C11 178.06(15)
C10 C11 C12 O4 -178.48(17)
C13 C11 C12 O4 -0.6(2)
C10 C11 C12 C6 1.5(2)
C13 C11 C12 C6 179.41(15)
C11 C10 C14 C19 48.6(3)
O3 C10 C14 C19 -132.30(16)
C11 C10 C14 C15 -134.66(19)
O3 C10 C14 C15 44.47(19)
C19 C14 C15 C16 -0.6(3)
C10 C14 C15 C16 -177.49(15)
C20 O5 C16 C15 -10.9(3)
C20 O5 C16 C17 170.2(2)
C14 C15 C16 O5 -179.08(17)
C14 C15 C16 C17 -0.2(3)
C21 O6 C17 C18 0.4(3)
C21 O6 C17 C16 -178.85(18)
O5 C16 C17 O6 -0.9(2)
C15 C16 C17 O6 -179.86(15)
O5 C16 C17 C18 179.82(16)
C15 C16 C17 C18 0.9(3)
O6 C17 C18 C19 -179.84(16)
C16 C17 C18 C19 -0.6(3)
C15 C14 C19 C18 0.9(3)
C10 C14 C19 C18 177.59(15)
C17 C18 C19 C14 -0.2(3)

loop_
_cod_related_entry_id
_cod_related_entry_database
_cod_related_entry_code
1 ChemSpider 8197619
